data_2002339
loop_
_publ_author_name
'Tiedemann, P'
'Mueller-Buschbaum, Hk'

_publ_section_title
;
Eine kubische Hochtemperaturform von Ca Ta2 O6
;
_journal_name_full
;
Zeitschrift fuer Anorganische und Allgemeine Chemie
;
_journal_page_first 201
_journal_page_last 206
_journal_paper_doi 10.1002/zaac.19845160925
_journal_volume 516
_journal_year 1984
_chemical_formula_structural 'Ca Ta2 O6'
_chemical_formula_sum 'Ca O6 Ta2'
_chemical_name_systematic 'Calcium ditantalum oxide'
_space_group_IT_number 200
_symmetry_cell_setting cubic
_symmetry_Int_Tables_number 200
_symmetry_space_group_name_Hall '-P 2 2 3'
_symmetry_space_group_name_H-M 'P m -3'
_cell_angle_alpha 90
_cell_angle_beta 90
_cell_angle_gamma 90
_cell_formula_units_Z 4
_cell_length_a 7.78
_cell_length_b 7.78
_cell_length_c 7.78
_cell_volume 470.9
_refine_ls_R_factor_all 0.067
_cod_database_code 2002339

loop_
_symmetry_equiv_pos_as_xyz
x,y,z
x,-y,-z
-x,y,-z
-x,-y,z
y,z,x
-y,-z,x
y,-z,-x
-y,z,-x
z,x,y
-z,x,-y
-z,-x,y
z,-x,-y
-x,-y,-z
-x,y,z
x,-y,z
x,y,-z
-y,-z,-x
y,z,-x
-y,z,x
y,-z,x
-z,-x,-y
z,-x,y
z,x,-y
-z,x,y

loop_
_atom_site_label
_atom_site_type_symbol
_atom_site_symmetry_multiplicity
_atom_site_Wyckoff_symbol
_atom_site_fract_x
_atom_site_fract_y
_atom_site_fract_z
_atom_site_occupancy
_atom_site_attached_hydrogens
_atom_site_calc_flag
Ca1 Ca2+ 1 b 0.5 0.5 0.5 1. 0 d
Ca2 Ca2+ 3 d 0.5 0. 0. 1. 0 d
Ta1 Ta5+ 8 i 0.2475(2) 0.2475(2) 0.2475(2) 1. 0 d
O1 O2- 12 k 0.5 0.227(7) 0.284(8) 1. 0 d
O2 O2- 12 j 0. 0.273(7) 0.220(8) 1. 0 d

loop_
_atom_type_symbol
_atom_type_oxidation_number
Ca2+ 2.000
Ta5+ 5.000
O2- -2.000
